data_9007511
loop_
_publ_author_name
'Ferraris, G.'
'Chiari, G.'

_publ_section_title
;
 The crystal structure of CaHAsO4 (weilite)
;
_journal_name_full 'Acta Crystallographica, Section B'
_journal_page_first 403
_journal_page_last 409
_journal_paper_doi 10.1107/S0567740870002467
_journal_volume 26
_journal_year 1970
_chemical_compound_source Synthetic
_chemical_formula_sum 'As2 Ca2 H2 O8'
_chemical_name_mineral Weilite
_space_group_IT_number 2
_symmetry_space_group_name_Hall '-P 1'
_symmetry_space_group_name_H-M 'P -1'
_cell_angle_alpha 97.43
_cell_angle_beta 103.55
_cell_angle_gamma 87.75
_cell_formula_units_Z 2
_cell_length_a 7.0591
_cell_length_b 6.8906
_cell_length_c 7.2006
_cell_volume 337.625
_database_code_amcsd 0009369
_exptl_crystal_density_diffrn 3.541
_cod_original_formula_sum 'Ca2 As2 O8 H2'
_cod_database_code 9007511

loop_
_space_group_symop_operation_xyz
x,y,z
-x,-y,-z

loop_
_atom_site_aniso_label
_atom_site_aniso_U_11
_atom_site_aniso_U_22
_atom_site_aniso_U_33
_atom_site_aniso_U_12
_atom_site_aniso_U_13
_atom_site_aniso_U_23
Ca1 0.00980 0.01653 0.00647 0.00233 -0.00531 0.00365
Ca2 0.01172 0.00849 0.00889 -0.00237 -0.00666 0.00442
As1 0.00318 0.00425 0.00300 -0.00119 -0.00290 0.00156
As2 0.00735 0.00974 0.00415 0.00100 -0.00410 0.00289
O2 0.01976 0.01241 0.00469 -0.01000 -0.00405 0.00671
O3 0.01735 0.01077 0.00874 -0.00811 -0.00507 -0.00025
O4 0.00924 0.01317 0.01469 0.00443 -0.00253 0.00013
O5 0.00583 0.01634 0.01343 0.00000 -0.00722 -0.00241
O6 0.01836 0.02318 0.00557 -0.00899 -0.00342 -0.00215
O-H6 0.01836 0.02318 0.00557 -0.00899 -0.00342 -0.00215
O7 0.00988 0.02267 0.01735 0.00583 -0.00317 0.01013
O-H7 0.00988 0.02267 0.01735 0.00583 -0.00317 0.01013
O8 0.03014 0.01089 0.01153 0.00823 0.00000 0.00962
O-H1 0.02001 0.01115 0.00963 0.00139 0.00253 0.00621

loop_
_atom_site_label
_atom_site_fract_x
_atom_site_fract_y
_atom_site_fract_z
_atom_site_occupancy
_atom_site_type_symbol
_atom_site_attached_hydrogens
Ca1 0.30240 0.43230 0.27960 1.00000 Ca 0
Ca2 0.17240 0.83390 0.66060 1.00000 Ca 0
As1 0.20480 0.37760 0.72430 1.00000 As 0
As2 0.29780 0.94140 0.20870 1.00000 As 0
O2 0.35650 0.49760 0.62740 1.00000 O 0
O3 0.13610 0.16560 0.58930 1.00000 O 0
O4 0.02350 0.53840 0.74100 1.00000 O 0
O5 0.33660 0.82600 0.00030 1.00000 O 0
O6 0.46500 0.11320 0.30360 0.50000 O 0
O-H6 0.46500 0.11320 0.30360 0.50000 O 1
O7 0.08190 0.06510 0.16010 0.50000 O 0
O-H7 0.08190 0.06510 0.16010 0.50000 O 1
O8 0.28780 0.77570 0.35370 1.00000 O 0
O-H1 0.32190 0.33630 0.95310 1.00000 O 1

loop_
_cod_changelog_entry_id
_cod_changelog_entry_author
_cod_changelog_entry_date
_cod_changelog_entry_text
1
;cod-tools version 3.8.0
Id: cif_guess_AMCSD_atom_types 9574 2023-05-10 09:00:05Z saulius
;
2023-05-10T18:50:48+03:00
;Derived atom types and hydrogen counts
from atom names that follow the AMCSD naming convention
(Wat == water, O-H == hydroxyl).
;
2
;cod-tools version 3.10.1
Id: cif_fix_AMCSD_aniso_labels 10200 2024-08-01 14:09:44Z saulius
;
2024-08-02T12:21:05+03:00
;Changed the following '_atom_site_aniso_label' values:
'OH6' -> 'O-H6'
'OH7' -> 'O-H7'
'OH1' -> 'O-H1'
;

loop_
_cod_related_entry_id
_cod_related_entry_database
_cod_related_entry_code
1 AMCSD 0009369
